data_2009287
loop_
_publ_author_name
'Janiak, Christoph'
'Wu, He-Ping'
'Kl\"ufers, Peter'
'Mayer, Peter'

_publ_section_title
;
 A molecular tetraamminecopper(II)-<i>trans</i>-diamminecopper(II)
 tetracyanonickelate(II) coordination compound
;
_journal_issue 12
_journal_name_full 'Acta Crystallographica Section C'
_journal_page_first 1966
_journal_page_last 1969
_journal_paper_doi 10.1107/S0108270199010859
_journal_volume 55
_journal_year 1999
_chemical_formula_iupac '[Ni4 Cu4 (C N)16 (N H3)12]'
_chemical_formula_moiety '(Cu(NH3)4)2, (Cu(NH3)2)2, (Ni(CN)4)4'
_chemical_formula_sum 'C16 H36 Cu4 N28 Ni4'
_chemical_formula_weight 1109.604
_chemical_name_common 'Cu NH3 Ni(CN)4, 23611'
_chemical_name_systematic
;
decaammine-5k^3^N,6k^2^N,7k^2^N,8k^3^N-octa-m-cyano-1:5k^2^C:N;1:6k^2^C:N;
2:6k^2^C:N;2:7k^2^C:N;3:6k^2^C:N;3:7k^2^C:N;4:7k^2^C:N;4:8k^2^C:N-octacyano-
1k^2^C,2k^2^C,3k^2^C,4k^2^C-tetracopper(II)tetranickel(II)
;
_space_group_IT_number 58
_symmetry_cell_setting orthorhombic
_symmetry_space_group_name_Hall '-P 2 2n'
_symmetry_space_group_name_H-M 'P n n m'
_audit_creation_method 'form98_1/compatible with shelxl97-2'
_cell_angle_alpha 90.00
_cell_angle_beta 90.00
_cell_angle_gamma 90.00
_cell_formula_units_Z 2
_cell_length_a 16.8265(13)
_cell_length_b 15.7626(13)
_cell_length_c 7.2886(5)
_cell_measurement_reflns_used 5000
_cell_measurement_temperature 200(2)
_cell_measurement_theta_max 27.9
_cell_measurement_theta_min 2.5
_cell_volume 1933.2(3)
_computing_cell_refinement IPDS
_computing_data_collection 'IPDS (Stoe & Cie, 1995b)'
_computing_data_reduction IPDS
_computing_molecular_graphics 'ORTEP3 for Windows (Farrugia, 1997)'
_computing_publication_material 'PLATON (Spek, 1990)'
_computing_structure_refinement 'SHELXL97 (Sheldrick, 1997)'
_computing_structure_solution 'SIR97 (Cascarano et al., 1997)'
_diffrn_ambient_temperature 200(2)
_diffrn_measured_fraction_theta_full 0.994
_diffrn_measured_fraction_theta_max 0.994
_diffrn_measurement_device 'image-plate area detector'
_diffrn_measurement_device_type 'Stoe IPDS'
_diffrn_measurement_method 'area detection'
_diffrn_radiation_monochromator graphite
_diffrn_radiation_source 'fine-focus sealed tube'
_diffrn_radiation_type MoK\a
_diffrn_radiation_wavelength 0.71073
_diffrn_reflns_av_R_equivalents 0.064
_diffrn_reflns_av_sigmaI/netI 0.050
_diffrn_reflns_limit_h_max 22
_diffrn_reflns_limit_h_min -22
_diffrn_reflns_limit_k_max 20
_diffrn_reflns_limit_k_min -20
_diffrn_reflns_limit_l_max 9
_diffrn_reflns_limit_l_min -9
_diffrn_reflns_number 18058
_diffrn_reflns_theta_full 27.95
_diffrn_reflns_theta_max 27.95
_diffrn_reflns_theta_min 2.42
_diffrn_standards_decay_% none
_exptl_absorpt_coefficient_mu 4.113
_exptl_absorpt_correction_T_max 0.838
_exptl_absorpt_correction_T_min 0.624
_exptl_absorpt_correction_type numerical
_exptl_absorpt_process_details '(X-RED; Stoe & Cie, 1995a)'
_exptl_crystal_colour blue
_exptl_crystal_density_diffrn 1.906
_exptl_crystal_density_method 'not measured'
_exptl_crystal_description needle
_exptl_crystal_F_000 1112
_exptl_crystal_size_max 0.50
_exptl_crystal_size_mid 0.06
_exptl_crystal_size_min 0.04
_refine_diff_density_max 1.683
_refine_diff_density_min -0.477
_refine_ls_extinction_method none
_refine_ls_goodness_of_fit_ref 0.854
_refine_ls_hydrogen_treatment refxyz
_refine_ls_matrix_type full
_refine_ls_number_parameters 177
_refine_ls_number_reflns 2493
_refine_ls_number_restraints 9
_refine_ls_restrained_S_all 0.853
_refine_ls_R_factor_all 0.061
_refine_ls_R_factor_gt 0.033
_refine_ls_shift/su_max 0.000
_refine_ls_shift/su_mean 0.000
_refine_ls_structure_factor_coef Fsqd
_refine_ls_weighting_details 'w = 1/[\s^2^(Fo^2^)+(0.0408P)^2^] where P=(Fo^2^+2Fc^2^)/3'
_refine_ls_weighting_scheme calc
_refine_ls_wR_factor_ref 0.073
_reflns_number_gt 1630
_reflns_number_total 2493
_reflns_threshold_expression I>2\s(I)
_cod_data_source_file jz1356.cif
_cod_data_source_block c115
_cod_depositor_comments
;
The following automatic conversions were performed:

'_refine_ls_weighting_scheme' value 'calc w =
1/[\s^2^(Fo^2^)+(0.0408P)^2^] where P=(Fo^2^+2Fc^2^)/3' was changed
to 'calc'. New tag '_refine_ls_weighting_details' was created. The
value of the new tag was set to 'w = 1/[\s^2^(Fo^2^)+(0.0408P)^2^]
where P=(Fo^2^+2Fc^2^)/3'.

Automatic conversion script
Id: cif_fix_values 3143 2015-03-26 13:38:13Z robertas 
;
_cod_database_code 2009287
_cod_database_fobs_code 2009287

loop_
_symmetry_equiv_pos_as_xyz
'x, y, z'
'-x, -y, z'
'-x+1/2, y+1/2, -z+1/2'
'x+1/2, -y+1/2, -z+1/2'
'-x, -y, -z'
'x, y, -z'
'x-1/2, -y-1/2, z-1/2'
'-x-1/2, y-1/2, z-1/2'

loop_
_atom_site_label
_atom_site_fract_x
_atom_site_fract_y
_atom_site_fract_z
_atom_site_U_iso_or_equiv
_atom_site_adp_type
_atom_site_calc_flag
_atom_site_refinement_flags
_atom_site_occupancy
_atom_site_disorder_assembly
_atom_site_disorder_group
_atom_site_type_symbol
Cu1 -0.12611(3) -0.10799(4) 0 0.02216(15) Uani d S 1 . . Cu
Cu2 0.36024(3) -0.04425(3) 0 0.01786(14) Uani d S 1 . . Cu
N01 -0.1384(2) -0.1996(2) -0.1944(5) 0.0323(7) Uani d D 1 . . N
H11 -0.178(2) -0.230(3) -0.186(9) 0.068(6) Uiso d D 1 . . H
H21 -0.106(3) -0.238(3) -0.201(9) 0.068(6) Uiso d D 1 . . H
H31 -0.123(3) -0.190(4) -0.295(4) 0.068(6) Uiso d D 1 . . H
N02 -0.12717(19) -0.0190(2) -0.1999(5) 0.0302(7) Uani d D 1 . . N
H12 -0.095(3) -0.033(3) -0.277(6) 0.068(6) Uiso d D 1 . . H
H22 -0.165(2) -0.021(3) -0.269(7) 0.068(6) Uiso d D 1 . . H
H32 -0.114(3) 0.028(2) -0.170(8) 0.068(6) Uiso d D 1 . . H
N03 0.36459(18) -0.03588(19) 0.2703(5) 0.0253(6) Uani d D 1 . . N
H13 0.362(3) 0.0127(18) 0.301(8) 0.068(6) Uiso d D 1 . . H
H23 0.406(2) -0.056(3) 0.309(8) 0.068(6) Uiso d D 1 . . H
H33 0.330(2) -0.063(3) 0.319(8) 0.068(6) Uiso d D 1 . . H
Ni1 0.13323(3) -0.26054(4) 0 0.01917(14) Uani d S 1 . . Ni
C11 0.2139(3) -0.1791(3) 0 0.0232(11) Uani d S 1 . . C
N11 0.2609(2) -0.1273(3) 0 0.0260(10) Uani d S 1 . . N
C21 0.2078(3) -0.3489(3) 0 0.0234(11) Uani d S 1 . . C
N21 0.2535(2) -0.4022(3) 0 0.0294(11) Uani d S 1 . . N
C31 0.0576(3) -0.1744(3) 0 0.0246(11) Uani d S 1 . . C
N31 0.0104(2) -0.1228(3) 0 0.0281(10) Uani d S 1 . . N
C41 0.0509(3) -0.3389(3) 0 0.0285(12) Uani d S 1 . . C
N41 -0.0012(3) -0.3861(4) 0 0.0498(15) Uani d S 1 . . N
Ni2 0.40400(3) 0.24141(4) 0 0.02026(15) Uani d S 1 . . Ni
C12 0.4930(3) 0.1693(3) 0 0.0264(12) Uani d S 1 . . C
N12 0.5456(3) 0.1244(3) 0 0.0322(11) Uani d S 1 . . N
C22 0.3418(3) 0.1438(3) 0 0.0256(11) Uani d S 1 . . C
N22 0.3094(3) 0.0794(3) 0 0.0275(10) Uani d S 1 . . N
C32 0.4716(3) 0.3356(3) 0 0.0242(12) Uani d S 1 . . C
N32 0.5170(3) 0.3904(3) 0 0.0389(12) Uani d S 1 . . N
C42 0.3134(3) 0.3107(3) 0 0.0237(11) Uani d S 1 . . C
N42 0.2558(3) 0.3482(3) 0 0.0345(12) Uani d S 1 . . N

loop_
_atom_site_aniso_label
_atom_site_aniso_U_11
_atom_site_aniso_U_22
_atom_site_aniso_U_33
_atom_site_aniso_U_12
_atom_site_aniso_U_13
_atom_site_aniso_U_23
Cu1 0.0210(3) 0.0194(3) 0.0261(3) -0.0005(2) 0 0
Cu2 0.0143(2) 0.0159(3) 0.0234(3) 0.0008(2) 0 0
N01 0.0377(17) 0.0266(16) 0.0325(19) -0.0059(14) 0.0007(17) -0.0023(15)
N02 0.0354(18) 0.0242(15) 0.031(2) 0.0015(13) -0.0032(14) 0.0000(14)
N03 0.0258(14) 0.0245(15) 0.0255(17) 0.0048(13) -0.0018(13) -0.0011(13)
Ni1 0.0124(2) 0.0179(3) 0.0272(4) -0.0032(2) 0 0
C11 0.022(2) 0.023(2) 0.025(3) 0.005(2) 0 0
N11 0.0191(18) 0.022(2) 0.037(3) -0.0109(16) 0 0
C21 0.019(2) 0.022(2) 0.029(3) -0.0080(19) 0 0
N21 0.027(2) 0.021(2) 0.041(3) 0.0014(17) 0 0
C31 0.019(2) 0.028(3) 0.027(3) -0.006(2) 0 0
N31 0.0162(18) 0.028(2) 0.040(3) 0.0005(18) 0 0
C41 0.024(2) 0.032(3) 0.029(3) -0.006(2) 0 0
N41 0.040(3) 0.061(4) 0.048(4) -0.032(3) 0 0
Ni2 0.0153(3) 0.0190(3) 0.0265(4) 0.0036(2) 0 0
C12 0.031(3) 0.027(3) 0.022(3) 0.001(2) 0 0
N12 0.033(2) 0.034(3) 0.030(3) 0.017(2) 0 0
C22 0.021(2) 0.026(3) 0.030(3) 0.0065(19) 0 0
N22 0.039(2) 0.0161(19) 0.027(3) 0.0030(19) 0 0
C32 0.023(2) 0.025(3) 0.025(3) 0.006(2) 0 0
N32 0.040(3) 0.034(3) 0.043(3) -0.008(2) 0 0
C42 0.019(2) 0.021(2) 0.032(3) 0.0004(18) 0 0
N42 0.026(2) 0.038(3) 0.039(3) 0.011(2) 0 0

loop_
_atom_type_symbol
_atom_type_description
_atom_type_scat_dispersion_real
_atom_type_scat_dispersion_imag
_atom_type_scat_source
C C 0.0033 0.0016 'International Tables Vol C Tables 4.2.6.8 and 6.1.1.4'
H H 0.0000 0.0000 'International Tables Vol C Tables 4.2.6.8 and 6.1.1.4'
N N 0.0061 0.0033 'International Tables Vol C Tables 4.2.6.8 and 6.1.1.4'
Ni Ni 0.3393 1.1124 'International Tables Vol C Tables 4.2.6.8 and 6.1.1.4'
Cu Cu 0.3201 1.2651 'International Tables Vol C Tables 4.2.6.8 and 6.1.1.4'

loop_
_geom_angle_atom_site_label_1
_geom_angle_atom_site_label_2
_geom_angle_atom_site_label_3
_geom_angle_site_symmetry_1
_geom_angle_site_symmetry_3
_geom_angle
_geom_angle_publ_flag
N02 Cu1 N02 6 . 92.2(2) y
N02 Cu1 N01 6 6 89.42(14) ?
N02 Cu1 N01 . 6 173.43(13) ?
N02 Cu1 N01 6 . 173.43(13) y
N02 Cu1 N01 . . 89.42(14) y
N01 Cu1 N01 6 . 88.3(2) y
N02 Cu1 N31 6 . 94.52(12) ?
N02 Cu1 N31 . . 94.52(12) y
N01 Cu1 N31 6 . 91.71(13) ?
N01 Cu1 N31 . . 91.71(13) y
N03 Cu2 N03 . 6 171.24(18) y
N03 Cu2 N12 . 5_655 90.72(9) y
N03 Cu2 N12 6 5_655 90.72(9) ?
N03 Cu2 N11 . . 94.03(9) y
N03 Cu2 N11 6 . 94.03(9) ?
N12 Cu2 N11 5_655 . 103.37(18) y
N03 Cu2 N22 . . 87.35(9) y
N03 Cu2 N22 6 . 87.35(9) ?
N12 Cu2 N22 5_655 . 152.25(19) y
N11 Cu2 N22 . . 104.39(18) y
Cu1 N01 H11 . . 117(4) ?
Cu1 N01 H21 . . 120(4) ?
H11 N01 H21 . . 96(5) ?
Cu1 N01 H31 . . 118(5) ?
H11 N01 H31 . . 116(6) ?
H21 N01 H31 . . 83(5) ?
Cu1 N02 H12 . . 108(4) ?
Cu1 N02 H22 . . 116(4) ?
H12 N02 H22 . . 95(6) ?
Cu1 N02 H32 . . 116(4) ?
H12 N02 H32 . . 104(5) ?
H22 N02 H32 . . 114(5) ?
Cu2 N03 H13 . . 110(4) ?
Cu2 N03 H23 . . 111(4) ?
H13 N03 H23 . . 109(5) ?
Cu2 N03 H33 . . 112(4) ?
H13 N03 H33 . . 111(5) ?
H23 N03 H33 . . 104(6) ?
C41 Ni1 C31 . . 88.6(2) ?
C41 Ni1 C11 . . 178.3(2) ?
C31 Ni1 C11 . . 89.8(2) ?
C41 Ni1 C21 . . 90.3(2) ?
C31 Ni1 C21 . . 178.8(2) ?
C11 Ni1 C21 . . 91.4(2) ?
N11 C11 Ni1 . . 177.5(5) ?
C11 N11 Cu2 . . 172.2(4) y
N21 C21 Ni1 . . 179.5(4) ?
N31 C31 Ni1 . . 178.9(4) ?
C31 N31 Cu1 . . 140.0(4) y
N41 C41 Ni1 . . 178.6(6) ?
C22 Ni2 C32 . . 176.8(2) ?
C22 Ni2 C42 . . 91.4(2) ?
C32 Ni2 C42 . . 91.8(2) ?
C22 Ni2 C12 . . 87.0(2) ?
C32 Ni2 C12 . . 89.8(2) ?
C42 Ni2 C12 . . 178.4(2) ?
N12 C12 Ni2 . . 178.5(5) ?
C12 N12 Cu2 . 5_655 179.9(5) y
N22 C22 Ni2 . . 174.0(4) ?
C22 N22 Cu2 . . 128.1(4) y
N32 C32 Ni2 . . 175.9(5) ?
N42 C42 Ni2 . . 175.8(5) ?

loop_
_geom_bond_atom_site_label_1
_geom_bond_atom_site_label_2
_geom_bond_site_symmetry_2
_geom_bond_distance
_geom_bond_publ_flag
Cu1 N02 6 2.023(4) ?
Cu1 N02 . 2.023(4) y
Cu1 N01 6 2.034(4) ?
Cu1 N01 . 2.034(4) y
Cu1 N31 . 2.309(4) y
Cu2 N03 . 1.976(3) y
Cu2 N03 6 1.976(3) ?
Cu2 N12 5_655 2.026(4) y
Cu2 N11 . 2.124(4) y
Cu2 N22 . 2.128(4) y
N01 H11 . 0.82(2) ?
N01 H21 . 0.82(2) ?
N01 H31 . 0.79(2) ?
N02 H12 . 0.81(2) ?
N02 H22 . 0.81(2) ?
N02 H32 . 0.80(2) ?
N03 H13 . 0.80(2) ?
N03 H23 . 0.81(2) ?
N03 H33 . 0.80(2) ?
Ni1 C41 . 1.856(5) y
Ni1 C31 . 1.861(5) y
Ni1 C11 . 1.869(5) y
Ni1 C21 . 1.874(5) y
C11 N11 . 1.135(6) y
C21 N21 . 1.139(6) y
C31 N31 . 1.137(7) y
C41 N41 . 1.150(7) y
Ni2 C22 . 1.860(5) y
Ni2 C32 . 1.870(5) y
Ni2 C42 . 1.875(5) y
Ni2 C12 . 1.880(5) y
C12 N12 . 1.134(7) y
N12 Cu2 5_655 2.026(4) ?
C22 N22 . 1.153(7) y
C32 N32 . 1.153(7) y
C42 N42 . 1.136(6) y

loop_
_geom_hbond_atom_site_label_D
_geom_hbond_atom_site_label_H
_geom_hbond_atom_site_label_A
_geom_hbond_site_symmetry_A
_geom_hbond_distance_DH
_geom_hbond_distance_HA
_geom_hbond_distance_DA
_geom_hbond_angle_DHA
_geom_hbond_publ_flag
N02 H12 N32 8_655 0.81(5) 2.41(5) 3.203(5) 165(4) y
N02 H22 N21 4_444 0.81(4) 2.49(5) 3.219(4) 151(4) y
N03 H23 N41 7_656 0.82(4) 2.28(5) 3.068(5) 162(5) y
N02 H32 N31 2_555 0.80(4) 2.61(5) 3.313(5) 147(4) y
N03 H33 N42 8_656 0.80(4) 2.40(4) 3.201(5) 170(4) y
